data_7056605
loop_
_publ_author_name
'Ramaiah, Danaboyina'
'Viji, Mambattakkara'
'Tyagi, Nidhi'
'Naithani, Neeraj'

_publ_section_title
;
 Aryl Appended Neutral and Cationic Half-sandwich Ruthenium(II)-NHC
 Complexes: Synthesis, Characterisation and Catalytic Applications
;
_journal_name_full 'New J. Chem.'
_journal_paper_doi 10.1039/C7NJ02822A
_journal_year 2017
_chemical_absolute_configuration rm
_chemical_formula_moiety 'C25 H27 Cl N3 Ru, F6 P'
_chemical_formula_sum 'C25 H27 Cl F6 N3 P Ru'
_chemical_formula_weight 650.98
_chemical_name_systematic
;
 ?
;
_space_group_crystal_system monoclinic
_space_group_IT_number 14
_space_group_name_Hall '-P 2ybc'
_space_group_name_H-M_alt 'P 1 21/c 1'
_symmetry_space_group_name_Hall '-P 2ybc'
_symmetry_space_group_name_H-M 'P 1 21/c 1'
_atom_sites_solution_hydrogens geom
_audit_creation_method SHELXL-2014
_audit_update_record
;
2016-12-08 deposited with the CCDC.
2017-09-14 downloaded from the CCDC.
;
_cell_angle_alpha 90
_cell_angle_beta 101.468(2)
_cell_angle_gamma 90
_cell_formula_units_Z 4
_cell_length_a 13.3979(7)
_cell_length_b 10.3168(5)
_cell_length_c 19.7429(9)
_cell_measurement_reflns_used 9543
_cell_measurement_temperature 150(2)
_cell_measurement_theta_max 28.22
_cell_measurement_theta_min 2.24
_cell_volume 2674.5(2)
_computing_cell_refinement 'Bruker SAINT'
_computing_data_collection 'Bruker APEX2'
_computing_data_reduction 'Bruker SAINT'
_computing_molecular_graphics 'Bruker SHELXTL'
_computing_publication_material 'Bruker SHELXTL'
_computing_structure_refinement 'SHELXL-2014 (Sheldrick, 2014)'
_computing_structure_solution 'SHELXL-2014 (Sheldrick, 2014)'
_diffrn_ambient_temperature 150(2)
_diffrn_detector_area_resol_mean 0
_diffrn_measured_fraction_theta_full 1.000
_diffrn_measured_fraction_theta_max 1.000
_diffrn_measurement_device_type 'Bruker APEX-II CCD'
_diffrn_measurement_method '\f and \w scans'
_diffrn_radiation_type MoK\a
_diffrn_radiation_wavelength 0.71073
_diffrn_reflns_av_R_equivalents 0.0728
_diffrn_reflns_av_unetI/netI 0.0480
_diffrn_reflns_Laue_measured_fraction_full 1.000
_diffrn_reflns_Laue_measured_fraction_max 1.000
_diffrn_reflns_limit_h_max 16
_diffrn_reflns_limit_h_min -16
_diffrn_reflns_limit_k_max 12
_diffrn_reflns_limit_k_min -11
_diffrn_reflns_limit_l_max 24
_diffrn_reflns_limit_l_min -18
_diffrn_reflns_number 22321
_diffrn_reflns_point_group_measured_fraction_full 1.000
_diffrn_reflns_point_group_measured_fraction_max 1.000
_diffrn_reflns_theta_full 25.242
_diffrn_reflns_theta_max 25.998
_diffrn_reflns_theta_min 1.551
_diffrn_source 'sealed tube'
_exptl_absorpt_coefficient_mu 0.808
_exptl_absorpt_correction_T_max 0.924
_exptl_absorpt_correction_T_min 0.854
_exptl_absorpt_correction_type multi-scan
_exptl_absorpt_process_details SADABS
_exptl_crystal_colour brown
_exptl_crystal_density_diffrn 1.617
_exptl_crystal_density_meas 1.616
_exptl_crystal_density_method NONE
_exptl_crystal_description block
_exptl_crystal_F_000 1312
_exptl_crystal_size_max 0.200
_exptl_crystal_size_mid 0.150
_exptl_crystal_size_min 0.100
_refine_diff_density_max 0.458
_refine_diff_density_min -0.585
_refine_diff_density_rms 0.123
_refine_ls_extinction_method none
_refine_ls_goodness_of_fit_ref 1.050
_refine_ls_hydrogen_treatment constr
_refine_ls_matrix_type full
_refine_ls_number_parameters 421
_refine_ls_number_reflns 5261
_refine_ls_number_restraints 6
_refine_ls_restrained_S_all 1.050
_refine_ls_R_factor_all 0.0541
_refine_ls_R_factor_gt 0.0352
_refine_ls_shift/su_max 0.040
_refine_ls_shift/su_mean 0.005
_refine_ls_structure_factor_coef Fsqd
_refine_ls_weighting_details 'w=1/[\s^2^(Fo^2^)+(0.0557P)^2^] where P=(Fo^2^+2Fc^2^)/3'
_refine_ls_weighting_scheme calc
_refine_ls_wR_factor_gt 0.0876
_refine_ls_wR_factor_ref 0.0965
_reflns_Friedel_coverage 0.000
_reflns_number_gt 3837
_reflns_number_total 5261
_reflns_threshold_expression 'I > 2\s(I)'
_cod_data_source_file c7nj02822a2.cif
_cod_data_source_block shelx_CCDC3
_cod_database_code 7056605
_shelx_space_group_comment
;
The symmetry employed for this shelxl refinement is uniquely defined
by the following loop, which should always be used as a source of
symmetry information in preference to the above space-group names.
They are only intended as comments.
;
_shelx_estimated_absorpt_t_min 0.855
_shelx_estimated_absorpt_t_max 0.924
_shelxl_version_number 2014-3

loop_
_space_group_symop_operation_xyz
'x, y, z'
'-x, y+1/2, -z+1/2'
'-x, -y, -z'
'x, -y-1/2, z-1/2'

loop_
_atom_site_label
_atom_site_type_symbol
_atom_site_fract_x
_atom_site_fract_y
_atom_site_fract_z
_atom_site_U_iso_or_equiv
_atom_site_adp_type
_atom_site_occupancy
_atom_site_site_symmetry_order
_atom_site_calc_flag
_atom_site_refinement_flags_posn
_atom_site_refinement_flags_adp
_atom_site_refinement_flags_occupancy
_atom_site_disorder_assembly
_atom_site_disorder_group
C1 C 0.3859(2) 0.9087(2) 0.08511(14) 0.0405(6) Uani 1 1 d . . . . .
C2 C 0.5508(2) 0.8426(3) 0.1146(2) 0.0618(9) Uani 1 1 d . . . . .
H2 H 0.6160 0.8232 0.1416 0.074 Uiso 1 1 calc R U . . .
C3 C 0.5210(2) 0.8285(3) 0.0467(2) 0.0632(9) Uani 1 1 d . . . . .
H3 H 0.5615 0.7968 0.0159 0.076 Uiso 1 1 calc R U . . .
C4 C 0.3604(3) 0.8615(3) -0.04114(15) 0.0591(8) Uani 1 1 d . . . . .
H4A H 0.4063 0.8732 -0.0742 0.071 Uiso 1 1 calc R U . . .
H4B H 0.3106 0.9336 -0.0483 0.071 Uiso 1 1 calc R U . . .
C5 C 0.3033(3) 0.7337(3) -0.05669(16) 0.0574(8) Uani 1 1 d . . . . .
C6 C 0.2181(3) 0.7298(4) -0.10926(19) 0.0791(11) Uani 1 1 d . . . . .
H6 H 0.1969 0.8054 -0.1356 0.095 Uiso 1 1 calc R U . . .
C7 C 0.1631(3) 0.6141(5) -0.1236(2) 0.0930(13) Uani 1 1 d . . . . .
H7 H 0.1046 0.6110 -0.1598 0.112 Uiso 1 1 calc R U . . .
C8 C 0.1941(4) 0.5060(4) -0.0853(3) 0.0944(15) Uani 1 1 d . . . . .
H8 H 0.1568 0.4276 -0.0950 0.113 Uiso 1 1 calc R U . . .
C9 C 0.2770(4) 0.5094(3) -0.0338(3) 0.0847(13) Uani 1 1 d . . . . .
H9 H 0.2971 0.4336 -0.0072 0.102 Uiso 1 1 calc R U . . .
C10 C 0.3333(3) 0.6228(3) -0.01937(18) 0.0661(9) Uani 1 1 d . . . . .
H10 H 0.3925 0.6237 0.0163 0.079 Uiso 1 1 calc R U . . .
C11 C 0.4587(2) 0.9303(3) 0.20441(15) 0.0487(7) Uani 1 1 d . . . . .
C12 C 0.5342(3) 0.9139(3) 0.26234(19) 0.0695(10) Uani 1 1 d . . . . .
H12 H 0.5973 0.8744 0.2597 0.083 Uiso 1 1 calc R U . . .
C13 C 0.5143(4) 0.9571(4) 0.3240(2) 0.0838(13) Uani 1 1 d . . . . .
H13 H 0.5639 0.9466 0.3653 0.101 Uiso 1 1 calc R U . . .
C14 C 0.4233(4) 1.0154(3) 0.32622(19) 0.0756(12) Uani 1 1 d . . . . .
H14 H 0.4098 1.0465 0.3688 0.091 Uiso 1 1 calc R U . . .
C15 C 0.3514(3) 1.0285(3) 0.26588(16) 0.0612(9) Uani 1 1 d . . . . .
H15 H 0.2882 1.0690 0.2675 0.073 Uiso 1 1 calc R U . . .
C16 C 0.1390(2) 0.9328(5) 0.1586(2) 0.0740(11) Uani 1 1 d . . . . .
H16 H 0.1430 0.9105 0.2057 0.089 Uiso 1 1 calc R U . . .
C17 C 0.1181(2) 1.0609(4) 0.1387(2) 0.0686(10) Uani 1 1 d . . . . .
H17 H 0.1056 1.1229 0.1716 0.082 Uiso 1 1 calc R U . . .
C18 C 0.1154(2) 1.0976(3) 0.0712(2) 0.0663(10) Uani 1 1 d . . . . .
C19 C 0.1336(3) 1.0039(3) 0.02405(19) 0.0609(10) Uani 1 1 d . . . . .
H19 H 0.1331 1.0274 -0.0226 0.073 Uiso 1 1 calc R U . . .
C20 C 0.1526(2) 0.8750(3) 0.04569(19) 0.0637(9) Uani 1 1 d . . . . .
H20 H 0.1646 0.8124 0.0130 0.076 Uiso 1 1 calc R U . . .
C21 C 0.1545(2) 0.8360(3) 0.1129(2) 0.0671(10) Uani 1 1 d . . . . .
C22 C 0.1825(7) 0.6893(8) 0.1270(7) 0.104(3) Uani 0.657(8) 1 d . . P A 1
H22 H 0.2086 0.6710 0.0838 0.124 Uiso 0.657(8) 1 calc R U P A 1
C23 C 0.0797(7) 0.6127(8) 0.1083(6) 0.094(3) Uani 0.657(8) 1 d . . P A 1
H23A H 0.0913 0.5218 0.1220 0.142 Uiso 0.657(8) 1 calc R U P A 1
H23B H 0.0535 0.6176 0.0583 0.142 Uiso 0.657(8) 1 calc R U P A 1
H23C H 0.0300 0.6507 0.1328 0.142 Uiso 0.657(8) 1 calc R U P A 1
C24 C 0.2608(8) 0.6560(10) 0.1704(8) 0.136(5) Uani 0.657(8) 1 d . . P A 1
H24A H 0.3219 0.6778 0.1524 0.204 Uiso 0.657(8) 1 calc R U P A 1
H24B H 0.2589 0.5624 0.1784 0.204 Uiso 0.657(8) 1 calc R U P A 1
H24C H 0.2623 0.7022 0.2139 0.204 Uiso 0.657(8) 1 calc R U P A 1
C22' C 0.1576(10) 0.7137(13) 0.1603(8) 0.058(4) Uani 0.343(8) 1 d . . P A 2
H22' H 0.1013 0.7260 0.1862 0.070 Uiso 0.343(8) 1 calc R U P A 2
C23' C 0.1200(15) 0.607(2) 0.1060(11) 0.095(7) Uani 0.343(8) 1 d . U P A 2
H23D H 0.1493 0.6220 0.0650 0.143 Uiso 0.343(8) 1 calc R U P A 2
H23E H 0.0455 0.6101 0.0930 0.143 Uiso 0.343(8) 1 calc R U P A 2
H23F H 0.1414 0.5220 0.1257 0.143 Uiso 0.343(8) 1 calc R U P A 2
C24' C 0.241(2) 0.682(2) 0.2087(8) 0.140(12) Uani 0.343(8) 1 d . . P A 2
H24D H 0.2615 0.5929 0.2009 0.209 Uiso 0.343(8) 1 calc R U P A 2
H24E H 0.2249 0.6889 0.2548 0.209 Uiso 0.343(8) 1 calc R U P A 2
H24F H 0.2969 0.7413 0.2052 0.209 Uiso 0.343(8) 1 calc R U P A 2
C26 C 0.0982(3) 1.2372(4) 0.0475(4) 0.142(3) Uani 1 1 d . . . . .
H26A H 0.0252 1.2522 0.0309 0.213 Uiso 1 1 calc R U . . .
H26B H 0.1347 1.2541 0.0101 0.213 Uiso 1 1 calc R U . . .
H26C H 0.1236 1.2954 0.0864 0.213 Uiso 1 1 calc R U . . .
N1 N 0.46748(16) 0.8912(2) 0.13795(12) 0.0457(6) Uani 1 1 d . . . . .
N2 N 0.41979(18) 0.8687(2) 0.02862(12) 0.0489(6) Uani 1 1 d . . . . .
N3 N 0.3687(2) 0.9852(2) 0.20510(13) 0.0464(6) Uani 1 1 d . . . . .
F1 F 0.0764(7) 1.2627(9) -0.2225(4) 0.171(5) Uani 0.657(8) 1 d . . P A 1
F2 F 0.1969(7) 1.1588(7) -0.2591(5) 0.159(5) Uani 0.657(8) 1 d . . P A 1
F3 F 0.2210(6) 1.0359(5) -0.1710(4) 0.137(4) Uani 0.657(8) 1 d . . P A 1
F4 F 0.2235(4) 1.2471(8) -0.1560(8) 0.173(5) Uani 0.657(8) 1 d . . P A 1
F5 F 0.0898(5) 1.1429(8) -0.1344(2) 0.136(3) Uani 0.657(8) 1 d . . P A 1
F6 F 0.0687(5) 1.0413(12) -0.2346(5) 0.152(4) Uani 0.657(8) 1 d . . P A 1
F1' F 0.2100(8) 1.1487(16) -0.1198(4) 0.120(4) Uani 0.343(8) 1 d . . P A 2
F2' F 0.0981(11) 1.0135(10) -0.1735(14) 0.182(8) Uani 0.343(8) 1 d . . P A 2
F3' F 0.1981(12) 1.2571(13) -0.2034(7) 0.162(10) Uani 0.343(8) 1 d . . P A 2
F4' F 0.0613(7) 1.2155(19) -0.1742(18) 0.227(12) Uani 0.343(8) 1 d . . P A 2
F5' F 0.0857(15) 1.1340(19) -0.2653(8) 0.205(10) Uani 0.343(8) 1 d . . P A 2
F6' F 0.2307(9) 1.070(3) -0.2157(16) 0.237(13) Uani 0.343(8) 1 d . . P A 2
P1 P 0.14445(6) 1.14304(9) -0.19621(5) 0.0647(3) Uani 1 1 d . . . . .
Cl1 Cl 0.35315(6) 1.19278(7) 0.09533(4) 0.0526(2) Uani 1 1 d . . . . .
Ru1 Ru 0.26410(2) 0.99607(2) 0.11102(2) 0.03728(10) Uani 1 1 d . . . . .

loop_
_atom_site_aniso_label
_atom_site_aniso_U_11
_atom_site_aniso_U_22
_atom_site_aniso_U_33
_atom_site_aniso_U_23
_atom_site_aniso_U_13
_atom_site_aniso_U_12
C1 0.0397(15) 0.0366(14) 0.0466(16) 0.0002(12) 0.0123(12) -0.0092(12)
C2 0.0375(16) 0.0561(19) 0.095(3) -0.0039(18) 0.0196(17) -0.0015(14)
C3 0.055(2) 0.0553(19) 0.091(3) -0.0074(18) 0.0414(18) -0.0045(16)
C4 0.086(2) 0.0462(17) 0.0509(19) -0.0043(14) 0.0279(17) -0.0122(16)
C5 0.077(2) 0.0534(19) 0.0477(19) -0.0110(15) 0.0268(17) -0.0119(16)
C6 0.103(3) 0.083(3) 0.054(2) -0.0109(19) 0.019(2) -0.003(2)
C7 0.089(3) 0.118(4) 0.072(3) -0.040(3) 0.016(2) -0.028(3)
C8 0.115(4) 0.081(3) 0.096(4) -0.031(3) 0.041(3) -0.036(3)
C9 0.110(4) 0.055(2) 0.097(3) -0.0073(19) 0.039(3) -0.020(2)
C10 0.087(2) 0.0479(19) 0.068(2) -0.0034(16) 0.0255(18) -0.0109(18)
C11 0.0451(17) 0.0471(17) 0.0506(18) 0.0023(14) 0.0014(14) -0.0048(14)
C12 0.061(2) 0.062(2) 0.074(2) -0.0016(18) -0.0150(18) 0.0054(17)
C13 0.109(4) 0.068(2) 0.057(2) 0.006(2) -0.025(2) 0.000(2)
C14 0.111(3) 0.072(2) 0.0391(19) 0.0007(15) 0.003(2) 0.003(2)
C15 0.075(2) 0.066(2) 0.0423(18) 0.0008(15) 0.0124(16) 0.0012(17)
C16 0.0446(19) 0.116(3) 0.064(2) 0.026(2) 0.0176(17) -0.018(2)
C17 0.0386(18) 0.083(3) 0.086(3) -0.025(2) 0.0160(17) 0.0035(18)
C18 0.0372(17) 0.0499(19) 0.103(3) 0.005(2) -0.0063(18) -0.0024(14)
C19 0.0414(17) 0.083(3) 0.052(2) 0.0117(18) -0.0063(15) -0.0151(16)
C20 0.0428(18) 0.066(2) 0.081(3) -0.0264(19) 0.0085(16) -0.0155(16)
C21 0.0374(17) 0.055(2) 0.107(3) 0.016(2) 0.0097(18) -0.0116(15)
C22 0.062(5) 0.048(4) 0.206(12) 0.030(6) 0.038(6) -0.003(4)
C23 0.077(6) 0.041(3) 0.165(9) 0.007(4) 0.022(6) -0.017(4)
C24 0.080(5) 0.085(7) 0.233(14) 0.095(9) 0.005(8) 0.017(5)
C22' 0.036(6) 0.060(7) 0.087(9) 0.025(6) 0.030(6) 0.014(5)
C23' 0.096(7) 0.093(7) 0.096(7) 0.001(2) 0.018(2) 0.001(2)
C24' 0.25(3) 0.098(13) 0.057(9) 0.011(9) -0.008(13) -0.002(15)
C26 0.075(3) 0.056(2) 0.266(7) 0.041(3) -0.039(4) 0.003(2)
N1 0.0328(12) 0.0461(13) 0.0577(15) -0.0025(11) 0.0073(11) -0.0031(10)
N2 0.0563(15) 0.0407(13) 0.0554(15) -0.0054(11) 0.0251(12) -0.0085(11)
N3 0.0478(15) 0.0506(15) 0.0395(13) 0.0015(10) 0.0056(11) -0.0031(11)
F1 0.197(9) 0.210(8) 0.129(5) 0.079(5) 0.090(5) 0.153(7)
F2 0.200(9) 0.132(5) 0.196(8) 0.067(6) 0.161(7) 0.072(6)
F3 0.127(6) 0.064(3) 0.192(8) 0.047(5) -0.037(5) 0.015(3)
F4 0.063(3) 0.120(6) 0.327(13) -0.110(7) 0.017(5) -0.011(3)
F5 0.144(6) 0.210(9) 0.062(3) 0.023(3) 0.041(3) -0.044(5)
F6 0.085(4) 0.212(9) 0.147(7) -0.078(6) -0.003(4) -0.061(5)
F1' 0.123(9) 0.175(12) 0.056(4) -0.003(6) 0.004(4) 0.001(8)
F2' 0.146(12) 0.078(7) 0.32(3) 0.026(10) 0.042(13) -0.052(6)
F3' 0.186(16) 0.127(11) 0.138(9) 0.059(8) -0.054(9) -0.127(12)
F4' 0.040(5) 0.185(18) 0.46(4) -0.14(2) 0.063(13) 0.001(8)
F5' 0.205(18) 0.237(18) 0.119(11) 0.005(11) -0.095(11) -0.109(14)
F6' 0.061(7) 0.32(3) 0.33(3) -0.24(2) 0.063(14) -0.021(13)
P1 0.0470(5) 0.0715(6) 0.0764(6) 0.0076(5) 0.0139(4) -0.0068(4)
Cl1 0.0562(4) 0.0440(4) 0.0608(5) -0.0005(3) 0.0193(3) -0.0129(3)
Ru1 0.03495(15) 0.03987(15) 0.03745(15) 0.00123(9) 0.00824(10) -0.00265(9)

loop_
_atom_type_symbol
_atom_type_description
_atom_type_scat_dispersion_real
_atom_type_scat_dispersion_imag
_atom_type_scat_source
C C 0.0033 0.0016 'International Tables Vol C Tables 4.2.6.8 and 6.1.1.4'
H H 0.0000 0.0000 'International Tables Vol C Tables 4.2.6.8 and 6.1.1.4'
N N 0.0061 0.0033 'International Tables Vol C Tables 4.2.6.8 and 6.1.1.4'
F F 0.0171 0.0103 'International Tables Vol C Tables 4.2.6.8 and 6.1.1.4'
P P 0.1023 0.0942 'International Tables Vol C Tables 4.2.6.8 and 6.1.1.4'
Cl Cl 0.1484 0.1585 'International Tables Vol C Tables 4.2.6.8 and 6.1.1.4'
Ru Ru -1.2594 0.8363 'International Tables Vol C Tables 4.2.6.8 and 6.1.1.4'

loop_
_geom_angle_atom_site_label_1
_geom_angle_atom_site_label_2
_geom_angle_atom_site_label_3
_geom_angle
N2 C1 N1 103.9(2)
N2 C1 Ru1 140.2(2)
N1 C1 Ru1 115.52(19)
C3 C2 N1 106.0(3)
C3 C2 H2 127.0
N1 C2 H2 127.0
C2 C3 N2 107.9(3)
C2 C3 H3 126.0
N2 C3 H3 126.0
N2 C4 C5 113.2(2)
N2 C4 H4A 108.9
C5 C4 H4A 108.9
N2 C4 H4B 108.9
C5 C4 H4B 108.9
H4A C4 H4B 107.8
C10 C5 C6 119.1(3)
C10 C5 C4 122.0(3)
C6 C5 C4 118.8(3)
C5 C6 C7 119.9(4)
C5 C6 H6 120.0
C7 C6 H6 120.0
C8 C7 C6 119.6(4)
C8 C7 H7 120.2
C6 C7 H7 120.2
C9 C8 C7 120.7(4)
C9 C8 H8 119.6
C7 C8 H8 119.6
C8 C9 C10 120.5(4)
C8 C9 H9 119.7
C10 C9 H9 119.7
C5 C10 C9 120.1(4)
C5 C10 H10 120.0
C9 C10 H10 120.0
N3 C11 C12 124.0(3)
N3 C11 N1 112.1(2)
C12 C11 N1 123.9(3)
C13 C12 C11 117.2(4)
C13 C12 H12 121.4
C11 C12 H12 121.4
C14 C13 C12 120.2(3)
C14 C13 H13 119.9
C12 C13 H13 119.9
C13 C14 C15 119.3(4)
C13 C14 H14 120.4
C15 C14 H14 120.4
N3 C15 C14 121.5(4)
N3 C15 H15 119.2
C14 C15 H15 119.2
C21 C16 C17 123.2(3)
C21 C16 Ru1 73.1(2)
C17 C16 Ru1 73.92(19)
C21 C16 H16 118.4
C17 C16 H16 118.4
Ru1 C16 H16 126.7
C18 C17 C16 119.9(3)
C18 C17 Ru1 72.6(2)
C16 C17 Ru1 69.38(18)
C18 C17 H17 120.0
C16 C17 H17 120.0
Ru1 C17 H17 130.5
C17 C18 C19 118.7(3)
C17 C18 C26 122.1(4)
C19 C18 C26 119.2(4)
C17 C18 Ru1 71.55(18)
C19 C18 Ru1 69.60(18)
C26 C18 Ru1 128.3(2)
C18 C19 C20 119.8(3)
C18 C19 Ru1 73.81(19)
C20 C19 Ru1 70.06(17)
C18 C19 H19 120.1
C20 C19 H19 120.1
Ru1 C19 H19 128.2
C21 C20 C19 122.3(3)
C21 C20 Ru1 73.57(19)
C19 C20 Ru1 72.36(18)
C21 C20 H20 118.8
C19 C20 H20 118.8
Ru1 C20 H20 127.4
C20 C21 C16 116.0(3)
C20 C21 C22' 143.2(7)
C16 C21 C22' 100.4(6)
C20 C21 C22 114.0(6)
C16 C21 C22 129.8(6)
C20 C21 Ru1 69.65(17)
C16 C21 Ru1 70.12(19)
C22' C21 Ru1 132.2(5)
C22 C21 Ru1 125.8(4)
C24 C22 C23 126.5(8)
C24 C22 C21 121.2(9)
C23 C22 C21 106.0(6)
C24 C22 H22 98.2
C23 C22 H22 98.2
C21 C22 H22 98.3
C22 C23 H23A 109.5
C22 C23 H23B 109.5
H23A C23 H23B 109.5
C22 C23 H23C 109.5
H23A C23 H23C 109.5
H23B C23 H23C 109.5
C22 C24 H24A 109.5
C22 C24 H24B 109.5
H24A C24 H24B 109.5
C22 C24 H24C 109.5
H24A C24 H24C 109.5
H24B C24 H24C 109.5
C24' C22' C23' 115.1(15)
C24' C22' C21 122.3(15)
C23' C22' C21 101.1(12)
C24' C22' H22' 105.7
C23' C22' H22' 105.7
C21 C22' H22' 105.7
C22' C23' H23D 109.5
C22' C23' H23E 109.5
H23D C23' H23E 109.5
C22' C23' H23F 109.5
H23D C23' H23F 109.5
H23E C23' H23F 109.5
C22' C24' H24D 109.5
C22' C24' H24E 109.4
H24D C24' H24E 109.5
C22' C24' H24F 109.5
H24D C24' H24F 109.5
H24E C24' H24F 109.5
C18 C26 H26A 109.5
C18 C26 H26B 109.5
H26A C26 H26B 109.5
C18 C26 H26C 109.5
H26A C26 H26C 109.5
H26B C26 H26C 109.5
C1 N1 C2 111.7(3)
C1 N1 C11 118.3(2)
C2 N1 C11 129.8(3)
C1 N2 C3 110.4(3)
C1 N2 C4 126.1(3)
C3 N2 C4 123.4(3)
C11 N3 C15 117.8(3)
C11 N3 Ru1 117.4(2)
C15 N3 Ru1 124.8(2)
F3' P1 F5' 98.9(10)
F3' P1 F4' 92.1(11)
F5' P1 F4' 90.5(14)
F3' P1 F6' 87.6(13)
F5' P1 F6' 91.7(13)
F4' P1 F6' 177.8(15)
F3 P1 F5 97.8(5)
F3 P1 F6 90.1(5)
F5 P1 F6 91.1(4)
F3 P1 F2 87.4(4)
F5 P1 F2 173.9(4)
F6 P1 F2 92.1(5)
F3 P1 F1 173.6(5)
F5 P1 F1 85.8(3)
F6 P1 F1 95.2(6)
F2 P1 F1 88.8(3)
F3' P1 F2' 168.6(11)
F5' P1 F2' 92.4(9)
F4' P1 F2' 89.0(11)
F6' P1 F2' 90.9(14)
F3' P1 F1' 82.4(6)
F5' P1 F1' 178.3(10)
F4' P1 F1' 90.5(12)
F6' P1 F1' 87.3(10)
F2' P1 F1' 86.3(12)
F3 P1 F4 89.3(4)
F5 P1 F4 88.8(5)
F6 P1 F4 179.4(8)
F2 P1 F4 88.1(6)
F1 P1 F4 85.4(5)
C1 Ru1 N3 76.65(11)
C1 Ru1 C20 95.06(12)
N3 Ru1 C20 139.26(12)
C1 Ru1 C16 134.93(15)
N3 Ru1 C16 92.16(12)
C20 Ru1 C16 65.50(15)
C1 Ru1 C19 112.14(13)
N3 Ru1 C19 169.60(12)
C20 Ru1 C19 37.58(12)
C16 Ru1 C19 77.70(14)
C1 Ru1 C21 104.12(12)
N3 Ru1 C21 105.89(12)
C20 Ru1 C21 36.78(14)
C16 Ru1 C21 36.83(15)
C19 Ru1 C21 67.24(13)
C1 Ru1 C17 170.73(13)
N3 Ru1 C17 105.21(13)
C20 Ru1 C17 77.55(13)
C16 Ru1 C17 36.70(16)
C19 Ru1 C17 65.20(15)
C21 Ru1 C17 66.62(14)
C1 Ru1 C18 145.51(14)
N3 Ru1 C18 136.39(13)
C20 Ru1 C18 66.57(13)
C16 Ru1 C18 65.56(15)
C19 Ru1 C18 36.59(13)
C21 Ru1 C18 78.98(12)
C17 Ru1 C18 35.82(14)
C1 Ru1 Cl1 84.11(7)
N3 Ru1 Cl1 84.14(7)
C20 Ru1 Cl1 135.33(11)
C16 Ru1 Cl1 138.79(14)
C19 Ru1 Cl1 101.91(9)
C21 Ru1 Cl1 168.15(9)
C17 Ru1 Cl1 105.06(11)
C18 Ru1 Cl1 89.40(9)

loop_
_geom_bond_atom_site_label_1
_geom_bond_atom_site_label_2
_geom_bond_distance
C1 N2 1.350(3)
C1 N1 1.365(3)
C1 Ru1 2.017(3)
C2 C3 1.327(5)
C2 N1 1.384(4)
C2 H2 0.9500
C3 N2 1.395(4)
C3 H3 0.9500
C4 N2 1.449(4)
C4 C5 1.525(4)
C4 H4A 0.9900
C4 H4B 0.9900
C5 C10 1.377(4)
C5 C6 1.382(5)
C6 C7 1.402(6)
C6 H6 0.9500
C7 C8 1.365(6)
C7 H7 0.9500
C8 C9 1.349(7)
C8 H8 0.9500
C9 C10 1.391(5)
C9 H9 0.9500
C10 H10 0.9500
C11 N3 1.336(4)
C11 C12 1.378(4)
C11 N1 1.400(4)
C12 C13 1.371(5)
C12 H12 0.9500
C13 C14 1.367(6)
C13 H13 0.9500
C14 C15 1.382(5)
C14 H14 0.9500
C15 N3 1.343(4)
C15 H15 0.9500
C16 C21 1.388(6)
C16 C17 1.390(6)
C16 Ru1 2.178(3)
C16 H16 0.9500
C17 C18 1.379(5)
C17 Ru1 2.236(3)
C17 H17 0.9500
C18 C19 1.396(5)
C18 C26 1.517(5)
C18 Ru1 2.249(3)
C19 C20 1.405(5)
C19 Ru1 2.195(3)
C19 H19 0.9500
C20 C21 1.383(5)
C20 Ru1 2.165(3)
C20 H20 0.9500
C21 C22' 1.566(13)
C21 C22 1.571(9)
C21 Ru1 2.215(3)
C22 C24 1.262(13)
C22 C23 1.567(12)
C22 H22 1.0000
C23 H23A 0.9800
C23 H23B 0.9800
C23 H23C 0.9800
C24 H24A 0.9800
C24 H24B 0.9800
C24 H24C 0.9800
C22' C24' 1.36(3)
C22' C23' 1.55(3)
C22' H22' 1.0000
C23' H23D 0.9800
C23' H23E 0.9800
C23' H23F 0.9800
C24' H24D 0.9800
C24' H24E 0.9800
C24' H24F 0.9800
C26 H26A 0.9800
C26 H26B 0.9800
C26 H26C 0.9800
N3 Ru1 2.095(2)
F1 P1 1.561(5)
F2 P1 1.552(5)
F3 P1 1.523(5)
F4 P1 1.604(6)
F5 P1 1.543(5)
F6 P1 1.549(6)
F1' P1 1.588(8)
F2' P1 1.576(10)
F3' P1 1.400(8)
F4' P1 1.478(11)
F5' P1 1.435(10)
F6' P1 1.491(12)
Cl1 Ru1 2.4051(7)

loop_
_geom_hbond_atom_site_label_D
_geom_hbond_atom_site_label_H
_geom_hbond_atom_site_label_A
_geom_hbond_distance_DH
_geom_hbond_distance_HA
_geom_hbond_distance_DA
_geom_hbond_angle_DHA
_geom_hbond_site_symmetry_A
C2 H2 F3 0.95 2.59 3.287(8) 130.4 3_675
C2 H2 F4 0.95 2.23 3.112(7) 153.5 3_675
C2 H2 F1' 0.95 2.47 3.187(11) 132.2 3_675
C2 H2 F6' 0.95 2.52 3.322(15) 141.7 3_675
C3 H3 Cl1 0.95 2.67 3.555(4) 154.7 3_675
C15 H15 F3' 0.95 2.30 3.159(10) 150.2 4_586
